data_2236729
loop_
_publ_author_name
'Hu, Wei-Bing'
'Cui, Zhi-Cai'
'Liu, Xin-Ping'
'Feng, Fu'

_publ_section_title
;
 3-(9<i>H</i>-Fluoren-9-yl)-3-(4-methylphenyl)-1-phenylpropan-1-one
;
_journal_coeditor_code XU5614
_journal_issue 9
_journal_name_full 'Acta Crystallographica Section E'
_journal_page_first o2820
_journal_paper_doi 10.1107/S1600536812036847
_journal_volume 68
_journal_year 2012
_chemical_formula_iupac 'C29 H24 O'
_chemical_formula_moiety 'C29 H24 O'
_chemical_formula_sum 'C29 H24 O'
_chemical_formula_weight 388.48
_chemical_name_systematic
;
3-(9<i>H</i>-Fluoren-9-yl)-3-(4-methylphenyl)-1-phenylpropan-1-one
;
_space_group_IT_number 2
_symmetry_cell_setting triclinic
_symmetry_space_group_name_Hall '-P 1'
_symmetry_space_group_name_H-M 'P -1'
_atom_sites_solution_hydrogens geom
_atom_sites_solution_primary direct
_atom_sites_solution_secondary difmap
_audit_creation_method SHELXL-97
_cell_angle_alpha 75.500(3)
_cell_angle_beta 68.681(3)
_cell_angle_gamma 84.315(3)
_cell_formula_units_Z 2
_cell_length_a 9.7188(16)
_cell_length_b 10.8189(18)
_cell_length_c 11.5132(19)
_cell_measurement_reflns_used 2741
_cell_measurement_temperature 298(2)
_cell_measurement_theta_max 24.13
_cell_measurement_theta_min 2.25
_cell_volume 1091.8(3)
_computing_cell_refinement 'SAINT (Bruker, 2001)'
_computing_data_collection 'SMART (Bruker, 2001)'
_computing_data_reduction 'SAINT (Bruker, 2001)'
_computing_molecular_graphics 'SHELXTL (Sheldrick, 2008)'
_computing_publication_material 'SHELXTL (Sheldrick, 2008)'
_computing_structure_refinement 'SHELXTL (Sheldrick, 2008)'
_computing_structure_solution 'SHELXTL (Sheldrick, 2008)'
_diffrn_ambient_temperature 298(2)
_diffrn_measured_fraction_theta_full 0.996
_diffrn_measured_fraction_theta_max 0.996
_diffrn_measurement_device_type 'Bruker SMART 1000 CCD area-detector'
_diffrn_measurement_method 'phi and omega scans'
_diffrn_radiation_monochromator graphite
_diffrn_radiation_source 'fine-focus sealed tube'
_diffrn_radiation_type MoK\a
_diffrn_radiation_wavelength 0.71073
_diffrn_reflns_av_R_equivalents 0.0215
_diffrn_reflns_av_sigmaI/netI 0.0268
_diffrn_reflns_limit_h_max 12
_diffrn_reflns_limit_h_min -12
_diffrn_reflns_limit_k_max 13
_diffrn_reflns_limit_k_min -13
_diffrn_reflns_limit_l_max 14
_diffrn_reflns_limit_l_min -14
_diffrn_reflns_number 11991
_diffrn_reflns_theta_full 26.50
_diffrn_reflns_theta_max 26.50
_diffrn_reflns_theta_min 1.94
_diffrn_standards_decay_% 0
_diffrn_standards_interval_count 0
_diffrn_standards_interval_time 0
_diffrn_standards_number 0
_exptl_absorpt_coefficient_mu 0.070
_exptl_absorpt_correction_type none
_exptl_crystal_colour colourless
_exptl_crystal_density_diffrn 1.182
_exptl_crystal_density_method 'not measured'
_exptl_crystal_description block
_exptl_crystal_F_000 412
_exptl_crystal_size_max 0.26
_exptl_crystal_size_mid 0.20
_exptl_crystal_size_min 0.10
_refine_diff_density_max 0.160
_refine_diff_density_min -0.139
_refine_ls_extinction_method none
_refine_ls_goodness_of_fit_ref 1.065
_refine_ls_hydrogen_treatment constr
_refine_ls_matrix_type full
_refine_ls_number_parameters 272
_refine_ls_number_reflns 4508
_refine_ls_number_restraints 0
_refine_ls_restrained_S_all 1.065
_refine_ls_R_factor_all 0.0724
_refine_ls_R_factor_gt 0.0486
_refine_ls_shift/su_max 0.000
_refine_ls_shift/su_mean 0.000
_refine_ls_structure_factor_coef Fsqd
_refine_ls_weighting_details 'calc w=1/[\s^2^(Fo^2^)+(0.0713P)^2^+0.0224P] where P=(Fo^2^+2Fc^2^)/3'
_refine_ls_weighting_scheme calc
_refine_ls_wR_factor_gt 0.1280
_refine_ls_wR_factor_ref 0.1382
_reflns_number_gt 3125
_reflns_number_total 4508
_reflns_threshold_expression I>2sigma(I)
_cod_data_source_file xu5614.cif
_cod_data_source_block I
_cod_database_code 2236729
_cod_database_fobs_code 2236729

loop_
_symmetry_equiv_pos_as_xyz
'x, y, z'
'-x, -y, -z'

loop_
_atom_site_type_symbol
_atom_site_label
_atom_site_fract_x
_atom_site_fract_y
_atom_site_fract_z
_atom_site_U_iso_or_equiv
_atom_site_adp_type
_atom_site_calc_flag
_atom_site_refinement_flags
_atom_site_occupancy
_atom_site_symmetry_multiplicity
C C1 0.7361(3) -0.3823(3) 0.2434(4) 0.1697(14) Uani d . 1 1
H H1A 0.6724 -0.4471 0.2479 0.255 Uiso calc R 1 1
H H1B 0.7775 -0.4104 0.3098 0.255 Uiso calc R 1 1
H H1C 0.8142 -0.3665 0.1613 0.255 Uiso calc R 1 1
C C2 0.6470(3) -0.2591(2) 0.2611(4) 0.1069(8) Uani d . 1 1
C C3 0.6537(2) -0.1587(2) 0.1586(3) 0.0959(7) Uani d . 1 1
H H3 0.7134 -0.1658 0.0765 0.115 Uiso calc R 1 1
C C4 0.57379(17) -0.04748(18) 0.17503(17) 0.0716(5) Uani d . 1 1
H H4 0.5805 0.0185 0.1037 0.086 Uiso calc R 1 1
C C5 0.48412(15) -0.03221(14) 0.29525(15) 0.0550(4) Uani d . 1 1
C C6 0.47896(19) -0.13296(16) 0.39899(18) 0.0721(5) Uani d . 1 1
H H6 0.4213 -0.1255 0.4815 0.086 Uiso calc R 1 1
C C7 0.5588(3) -0.24457(19) 0.3811(3) 0.0993(7) Uani d . 1 1
H H7 0.5526 -0.3111 0.4519 0.119 Uiso calc R 1 1
C C8 0.38850(14) 0.08493(13) 0.31928(13) 0.0487(3) Uani d . 1 1
H H8 0.4107 0.1138 0.3847 0.058 Uiso calc R 1 1
C C9 0.22214(14) 0.05094(13) 0.37594(12) 0.0483(3) Uani d . 1 1
H H9 0.2076 -0.0218 0.4497 0.058 Uiso calc R 1 1
C C10 0.12098(15) 0.15808(13) 0.42180(13) 0.0510(4) Uani d . 1 1
C C11 0.12221(18) 0.22548(15) 0.50885(14) 0.0651(4) Uani d . 1 1
H H11 0.1945 0.2096 0.5460 0.078 Uiso calc R 1 1
C C12 0.0134(2) 0.31740(17) 0.53970(17) 0.0785(5) Uani d . 1 1
H H12 0.0128 0.3636 0.5980 0.094 Uiso calc R 1 1
C C13 -0.0940(2) 0.34070(16) 0.48454(19) 0.0795(6) Uani d . 1 1
H H13 -0.1660 0.4026 0.5063 0.095 Uiso calc R 1 1
C C14 -0.09647(17) 0.27467(15) 0.39865(17) 0.0693(5) Uani d . 1 1
H H14 -0.1693 0.2912 0.3620 0.083 Uiso calc R 1 1
C C15 0.01168(15) 0.18229(13) 0.36693(14) 0.0543(4) Uani d . 1 1
C C16 0.03253(15) 0.09317(14) 0.28503(13) 0.0544(4) Uani d . 1 1
C C17 0.15716(14) 0.01666(13) 0.28738(13) 0.0498(3) Uani d . 1 1
C C18 0.19680(16) -0.07957(15) 0.22107(15) 0.0618(4) Uani d . 1 1
H H18 0.2802 -0.1298 0.2210 0.074 Uiso calc R 1 1
C C19 0.1106(2) -0.09985(19) 0.15508(17) 0.0777(5) Uani d . 1 1
H H19 0.1366 -0.1639 0.1099 0.093 Uiso calc R 1 1
C C20 -0.0136(2) -0.0261(2) 0.15556(17) 0.0827(6) Uani d . 1 1
H H20 -0.0713 -0.0423 0.1120 0.099 Uiso calc R 1 1
C C21 -0.05361(18) 0.07084(18) 0.21919(16) 0.0729(5) Uani d . 1 1
H H21 -0.1370 0.1207 0.2182 0.087 Uiso calc R 1 1
C C22 0.41980(15) 0.19632(14) 0.20298(13) 0.0547(4) Uani d . 1 1
H H22A 0.4240 0.1651 0.1298 0.066 Uiso calc R 1 1
H H22B 0.3386 0.2571 0.2186 0.066 Uiso calc R 1 1
C C23 0.56189(15) 0.26443(13) 0.17041(14) 0.0538(4) Uani d . 1 1
C C24 0.63527(15) 0.34181(13) 0.03808(14) 0.0538(4) Uani d . 1 1
C C25 0.76455(17) 0.40522(16) 0.01130(17) 0.0735(5) Uani d . 1 1
H H25 0.8040 0.3976 0.0753 0.088 Uiso calc R 1 1
C C26 0.8347(2) 0.47915(18) -0.1090(2) 0.0910(6) Uani d . 1 1
H H26 0.9210 0.5215 -0.1257 0.109 Uiso calc R 1 1
C C27 0.7787(2) 0.49087(17) -0.2040(2) 0.0899(7) Uani d . 1 1
H H27 0.8269 0.5410 -0.2851 0.108 Uiso calc R 1 1
C C28 0.6513(2) 0.42882(18) -0.18013(17) 0.0857(6) Uani d . 1 1
H H28 0.6133 0.4362 -0.2450 0.103 Uiso calc R 1 1
C C29 0.57968(18) 0.35505(15) -0.05867(15) 0.0679(4) Uani d . 1 1
H H29 0.4927 0.3138 -0.0423 0.081 Uiso calc R 1 1
O O1 0.61395(13) 0.25998(12) 0.25284(11) 0.0812(4) Uani d . 1 1

loop_
_atom_site_aniso_label
_atom_site_aniso_U_11
_atom_site_aniso_U_22
_atom_site_aniso_U_33
_atom_site_aniso_U_12
_atom_site_aniso_U_13
_atom_site_aniso_U_23
C1 0.148(3) 0.126(2) 0.296(4) 0.073(2) -0.124(3) -0.114(3)
C2 0.0798(15) 0.0880(16) 0.192(3) 0.0286(12) -0.0758(18) -0.0689(18)
C3 0.0586(11) 0.1152(18) 0.139(2) 0.0149(12) -0.0379(12) -0.0747(16)
C4 0.0486(9) 0.0858(12) 0.0836(12) -0.0001(8) -0.0194(8) -0.0312(10)
C5 0.0415(7) 0.0599(9) 0.0671(10) -0.0025(6) -0.0243(7) -0.0124(7)
C6 0.0647(10) 0.0668(11) 0.0898(12) 0.0028(8) -0.0416(9) -0.0067(9)
C7 0.0926(15) 0.0659(12) 0.160(2) 0.0136(11) -0.0783(16) -0.0153(14)
C8 0.0408(7) 0.0543(8) 0.0487(8) -0.0069(6) -0.0157(6) -0.0054(6)
C9 0.0419(7) 0.0492(8) 0.0451(7) -0.0076(6) -0.0106(6) 0.0002(6)
C10 0.0441(7) 0.0511(8) 0.0455(7) -0.0101(6) -0.0036(6) -0.0038(6)
C11 0.0632(10) 0.0676(10) 0.0542(9) -0.0122(8) -0.0078(7) -0.0108(8)
C12 0.0831(13) 0.0647(11) 0.0676(11) -0.0099(10) 0.0027(10) -0.0208(9)
C13 0.0658(11) 0.0590(10) 0.0824(12) 0.0019(8) 0.0056(10) -0.0102(9)
C14 0.0501(9) 0.0601(10) 0.0757(11) -0.0017(7) -0.0066(8) 0.0002(9)
C15 0.0416(7) 0.0509(8) 0.0541(8) -0.0063(6) -0.0060(6) 0.0025(7)
C16 0.0419(8) 0.0611(9) 0.0510(8) -0.0103(7) -0.0113(6) -0.0005(7)
C17 0.0397(7) 0.0519(8) 0.0492(8) -0.0123(6) -0.0079(6) -0.0036(6)
C18 0.0486(8) 0.0663(10) 0.0673(10) -0.0096(7) -0.0115(7) -0.0196(8)
C19 0.0693(11) 0.0951(13) 0.0718(11) -0.0202(10) -0.0151(9) -0.0320(10)
C20 0.0696(12) 0.1190(16) 0.0667(11) -0.0226(11) -0.0270(9) -0.0210(11)
C21 0.0524(9) 0.0937(13) 0.0696(10) -0.0061(9) -0.0252(8) -0.0058(10)
C22 0.0415(7) 0.0595(9) 0.0554(8) -0.0073(6) -0.0142(6) -0.0012(7)
C23 0.0434(8) 0.0534(8) 0.0593(9) -0.0042(6) -0.0130(7) -0.0098(7)
C24 0.0447(8) 0.0457(8) 0.0595(9) -0.0032(6) -0.0040(7) -0.0129(7)
C25 0.0574(9) 0.0658(10) 0.0840(12) -0.0167(8) -0.0055(8) -0.0170(9)
C26 0.0678(11) 0.0761(13) 0.0967(15) -0.0269(9) 0.0106(11) -0.0130(11)
C27 0.0867(14) 0.0625(11) 0.0737(12) -0.0086(10) 0.0195(11) -0.0025(9)
C28 0.0953(14) 0.0782(12) 0.0606(10) -0.0041(11) -0.0087(10) -0.0026(9)
C29 0.0639(10) 0.0646(10) 0.0596(10) -0.0111(8) -0.0076(8) -0.0043(8)
O1 0.0721(8) 0.0992(9) 0.0744(8) -0.0310(7) -0.0316(6) -0.0031(7)

loop_
_atom_type_symbol
_atom_type_description
_atom_type_scat_dispersion_real
_atom_type_scat_dispersion_imag
_atom_type_scat_source
C C 0.0033 0.0016 'International Tables Vol C Tables 4.2.6.8 and 6.1.1.4'
H H 0.0000 0.0000 'International Tables Vol C Tables 4.2.6.8 and 6.1.1.4'
O O 0.0106 0.0060 'International Tables Vol C Tables 4.2.6.8 and 6.1.1.4'

loop_
_geom_angle_atom_site_label_1
_geom_angle_atom_site_label_2
_geom_angle_atom_site_label_3
_geom_angle
C2 C1 H1A 109.5
C2 C1 H1B 109.5
H1A C1 H1B 109.5
C2 C1 H1C 109.5
H1A C1 H1C 109.5
H1B C1 H1C 109.5
C7 C2 C3 117.6(2)
C7 C2 C1 120.8(3)
C3 C2 C1 121.6(3)
C2 C3 C4 121.5(2)
C2 C3 H3 119.3
C4 C3 H3 119.3
C3 C4 C5 121.37(19)
C3 C4 H4 119.3
C5 C4 H4 119.3
C4 C5 C6 117.19(15)
C4 C5 C8 124.00(14)
C6 C5 C8 118.78(14)
C7 C6 C5 120.8(2)
C7 C6 H6 119.6
C5 C6 H6 119.6
C2 C7 C6 121.5(2)
C2 C7 H7 119.2
C6 C7 H7 119.2
C5 C8 C22 114.16(12)
C5 C8 C9 111.08(11)
C22 C8 C9 110.72(10)
C5 C8 H8 106.8
C22 C8 H8 106.8
C9 C8 H8 106.8
C17 C9 C10 102.26(11)
C17 C9 C8 116.84(11)
C10 C9 C8 114.00(11)
C17 C9 H9 107.8
C10 C9 H9 107.8
C8 C9 H9 107.8
C11 C10 C15 120.21(14)
C11 C10 C9 129.23(14)
C15 C10 C9 110.51(13)
C10 C11 C12 118.74(17)
C10 C11 H11 120.6
C12 C11 H11 120.6
C13 C12 C11 120.51(17)
C13 C12 H12 119.7
C11 C12 H12 119.7
C14 C13 C12 121.29(17)
C14 C13 H13 119.4
C12 C13 H13 119.4
C13 C14 C15 118.86(17)
C13 C14 H14 120.6
C15 C14 H14 120.6
C14 C15 C10 120.40(15)
C14 C15 C16 131.16(15)
C10 C15 C16 108.37(13)
C21 C16 C17 120.27(15)
C21 C16 C15 130.73(15)
C17 C16 C15 108.82(13)
C18 C17 C16 119.94(14)
C18 C17 C9 129.88(13)
C16 C17 C9 110.01(12)
C19 C18 C17 119.05(15)
C19 C18 H18 120.5
C17 C18 H18 120.5
C20 C19 C18 120.66(17)
C20 C19 H19 119.7
C18 C19 H19 119.7
C21 C20 C19 121.19(16)
C21 C20 H20 119.4
C19 C20 H20 119.4
C20 C21 C16 118.86(16)
C20 C21 H21 120.6
C16 C21 H21 120.6
C23 C22 C8 113.76(11)
C23 C22 H22A 108.8
C8 C22 H22A 108.8
C23 C22 H22B 108.8
C8 C22 H22B 108.8
H22A C22 H22B 107.7
O1 C23 C24 119.90(13)
O1 C23 C22 120.24(13)
C24 C23 C22 119.81(13)
C29 C24 C25 118.31(14)
C29 C24 C23 123.07(13)
C25 C24 C23 118.61(15)
C26 C25 C24 120.53(18)
C26 C25 H25 119.7
C24 C25 H25 119.7
C27 C26 C25 120.48(18)
C27 C26 H26 119.8
C25 C26 H26 119.8
C26 C27 C28 120.15(17)
C26 C27 H27 119.9
C28 C27 H27 119.9
C27 C28 C29 119.50(19)
C27 C28 H28 120.3
C29 C28 H28 120.3
C24 C29 C28 121.02(16)
C24 C29 H29 119.5
C28 C29 H29 119.5

loop_
_geom_bond_atom_site_label_1
_geom_bond_atom_site_label_2
_geom_bond_distance
C1 C2 1.532(3)
C1 H1A 0.9600
C1 H1B 0.9600
C1 H1C 0.9600
C2 C7 1.374(3)
C2 C3 1.375(3)
C3 C4 1.382(3)
C3 H3 0.9300
C4 C5 1.382(2)
C4 H4 0.9300
C5 C6 1.390(2)
C5 C8 1.5171(19)
C6 C7 1.388(3)
C6 H6 0.9300
C7 H7 0.9300
C8 C22 1.5186(18)
C8 C9 1.5510(18)
C8 H8 0.9800
C9 C17 1.5099(19)
C9 C10 1.5141(19)
C9 H9 0.9800
C10 C11 1.383(2)
C10 C15 1.395(2)
C11 C12 1.389(2)
C11 H11 0.9300
C12 C13 1.380(3)
C12 H12 0.9300
C13 C14 1.365(3)
C13 H13 0.9300
C14 C15 1.390(2)
C14 H14 0.9300
C15 C16 1.462(2)
C16 C21 1.388(2)
C16 C17 1.4026(19)
C17 C18 1.386(2)
C18 C19 1.382(2)
C18 H18 0.9300
C19 C20 1.378(3)
C19 H19 0.9300
C20 C21 1.373(3)
C20 H20 0.9300
C21 H21 0.9300
C22 C23 1.5091(19)
C22 H22A 0.9700
C22 H22B 0.9700
C23 O1 1.2167(17)
C23 C24 1.490(2)
C24 C29 1.377(2)
C24 C25 1.388(2)
C25 C26 1.375(2)
C25 H25 0.9300
C26 C27 1.363(3)
C26 H26 0.9300
C27 C28 1.373(3)
C27 H27 0.9300
C28 C29 1.386(2)
C28 H28 0.9300
C29 H29 0.9300

loop_
_geom_hbond_atom_site_label_D
_geom_hbond_atom_site_label_H
_geom_hbond_atom_site_label_A
_geom_hbond_site_symmetry_A
_geom_hbond_distance_DH
_geom_hbond_distance_HA
_geom_hbond_distance_DA
_geom_hbond_angle_DHA
C27 H27 Cg 2_665 0.93 2.76 3.617(2) 154

loop_
_geom_torsion_atom_site_label_1
_geom_torsion_atom_site_label_2
_geom_torsion_atom_site_label_3
_geom_torsion_atom_site_label_4
_geom_torsion
C7 C2 C3 C4 -0.7(3)
C1 C2 C3 C4 -179.65(18)
C2 C3 C4 C5 0.3(3)
C3 C4 C5 C6 0.6(2)
C3 C4 C5 C8 -177.22(14)
C4 C5 C6 C7 -1.2(2)
C8 C5 C6 C7 176.79(14)
C3 C2 C7 C6 0.1(3)
C1 C2 C7 C6 179.10(19)
C5 C6 C7 C2 0.8(3)
C4 C5 C8 C22 -10.92(19)
C6 C5 C8 C22 171.25(12)
C4 C5 C8 C9 115.14(15)
C6 C5 C8 C9 -62.69(16)
C5 C8 C9 C17 -70.05(15)
C22 C8 C9 C17 57.89(16)
C5 C8 C9 C10 170.88(11)
C22 C8 C9 C10 -61.18(15)
C17 C9 C10 C11 177.56(13)
C8 C9 C10 C11 -55.39(18)
C17 C9 C10 C15 0.08(13)
C8 C9 C10 C15 127.14(12)
C15 C10 C11 C12 -0.3(2)
C9 C10 C11 C12 -177.51(13)
C10 C11 C12 C13 0.1(2)
C11 C12 C13 C14 0.0(3)
C12 C13 C14 C15 0.1(2)
C13 C14 C15 C10 -0.2(2)
C13 C14 C15 C16 176.26(14)
C11 C10 C15 C14 0.3(2)
C9 C10 C15 C14 178.05(12)
C11 C10 C15 C16 -176.89(11)
C9 C10 C15 C16 0.85(15)
C14 C15 C16 C21 -3.2(3)
C10 C15 C16 C21 173.55(14)
C14 C15 C16 C17 -178.32(14)
C10 C15 C16 C17 -1.52(15)
C21 C16 C17 C18 1.7(2)
C15 C16 C17 C18 177.33(12)
C21 C16 C17 C9 -174.09(12)
C15 C16 C17 C9 1.59(14)
C10 C9 C17 C18 -176.22(13)
C8 C9 C17 C18 58.58(18)
C10 C9 C17 C16 -1.03(13)
C8 C9 C17 C16 -126.24(12)
C16 C17 C18 C19 -1.1(2)
C9 C17 C18 C19 173.70(13)
C17 C18 C19 C20 -0.4(2)
C18 C19 C20 C21 1.3(3)
C19 C20 C21 C16 -0.7(3)
C17 C16 C21 C20 -0.8(2)
C15 C16 C21 C20 -175.36(14)
C5 C8 C22 C23 -73.97(16)
C9 C8 C22 C23 159.78(12)
C8 C22 C23 O1 -24.5(2)
C8 C22 C23 C24 158.07(12)
O1 C23 C24 C29 -177.53(14)
C22 C23 C24 C29 -0.1(2)
O1 C23 C24 C25 1.5(2)
C22 C23 C24 C25 178.93(13)
C29 C24 C25 C26 0.0(2)
C23 C24 C25 C26 -179.05(14)
C24 C25 C26 C27 -0.3(3)
C25 C26 C27 C28 0.1(3)
C26 C27 C28 C29 0.4(3)
C25 C24 C29 C28 0.5(2)
C23 C24 C29 C28 179.53(15)
C27 C28 C29 C24 -0.8(3)
